data_4314582
loop_
_publ_author_name
'Rosario M. P. Colodrero'
'Pascual Olivera-Pastor'
'Aurelio Cabeza'
'Maria Papadaki'
'Konstantinos D. Demadis'
'Miguel A. G. Aranda'

_publ_contact_author_address
;
 Crystal Engineering, Growth and Design Laboratory
 Department of Chemistry
 University of Crete,
 PO BOX  2208
 GR-71003 Voutes Campus
 Heraklion, Crete
 Greece
;
_publ_contact_author_email demadis@chemistry.uoc.gr
_publ_contact_author_fax '30 2810 545001'
_publ_contact_author_name 'Konstantinos D. Demadis'
_publ_contact_author_phone '30 2810 545051'
_publ_section_title
;
 Structural Mapping and Framework Interconversions in 1D, 2D, and 3D
 Divalent Metal R,S-Hydroxyphosphonoacetate Hybrids
;
_journal_name_full 'Inorganic Chemistry'
_journal_page_first 761
_journal_page_last 768
_journal_paper_doi 10.1021/ic902048b
_journal_volume 49
_journal_year 2010
_chemical_formula_sum 'C2 H7 Mg O8 P'
_chemical_formula_weight 214.35
_space_group_IT_number 14
_symmetry_cell_setting monoclinic
_symmetry_space_group_name_Hall '-P 2xab'
_symmetry_space_group_name_H-M 'P 21/b 1 1'
_audit_author_name A.Cabeza
_audit_creation_date 2009-06-01T17:40
_audit_creation_method 'from EXP file using GSAS2CIF'
_audit_update_record
; 2009-06-01T17:40  Initial CIF as created by GSAS2CIF

;
_cell_angle_alpha 93.3399(25)
_cell_angle_beta 90.0
_cell_angle_gamma 90.0
_cell_formula_units_Z 8
_cell_length_a 8.80982(19)
_cell_length_b 9.85013(19)
_cell_length_c 16.79792(31)
_cell_volume 1455.21(5)
_computing_structure_refinement GSAS
_diffrn_radiation_probe x-ray
_diffrn_radiation_wavelength 1.5406
_exptl_absorpt_process_details
;   GSAS Absorption/surface roughness correction: function number 0

 No correction is applied.

;
_pd_block_id 2009-06-01T17:40|Mg(HO3PCHOHCOO)2H20_phase1|A.Cabeza||
_pd_calc_method 'Rietveld Refinement'
_pd_meas_2theta_range_inc 0.017
_pd_meas_2theta_range_max 99.9904
_pd_meas_2theta_range_min 4.0084
_pd_phase_name Mg(HO3PCHOHCOO)2H20
_pd_proc_2theta_range_inc 0.017
_pd_proc_2theta_range_max 99.99139
_pd_proc_2theta_range_min 4.00939
_pd_proc_info_datetime 2009-06-01T17:40:16
_pd_proc_ls_background_function
;   GSAS Background function number 7 with 20 terms.

 Linear interpolation

      1:    1362.90     2:    1284.30     3:    1555.61     4:    2004.95

      5:    1265.67     6:    953.107     7:    780.003     8:    648.328

      9:    652.524    10:    591.994    11:    538.657    12:    543.324

     13:    510.466    14:    547.792    15:    536.070    16:    469.775

     17:    408.139    18:    370.922    19:    364.031    20:    392.624

;
_pd_proc_ls_prof_R_factor 0.0442
_pd_proc_ls_prof_wR_expected 0.0273
_pd_proc_ls_prof_wR_factor 0.0582
_refine_ls_goodness_of_fit_all 2.25
_refine_ls_matrix_type full
_refine_ls_number_parameters 114
_refine_ls_number_restraints 38
_refine_ls_R_Fsqd_factor 0.06351
_refine_ls_shift/su_max 0.06
_refine_ls_shift/su_mean 0.00
_reflns_d_resolution_high 1.006
_reflns_d_resolution_low 8.385
_reflns_limit_h_max 8
_reflns_limit_h_min 0
_reflns_limit_k_max 9
_reflns_limit_k_min -9
_reflns_limit_l_max 16
_reflns_limit_l_min 0
_reflns_number_total 1506
_cod_data_source_file ic902048b_si_002_3.cif
_cod_data_source_block Mg(HO3PCHOHCOO)2H20_phase_1
_cod_depositor_comments
;
 Adding the _atom_site_type_symbol data item.

 Antanas Vaitkus,
 2017-01-20

The following automatic conversions were performed:

'_geom_angle_publ_flag' value 'N' changed to 'n' according to the
built-in table from CIF Core dictionary named 'cif_core.dic' version
2.4.1 from 2010-06-29 (62 times).

'_geom_bond_publ_flag' value 'N'
changed to 'n' according to the built-in table from CIF Core
dictionary named 'cif_core.dic' version 2.4.1 from 2010-06-29 (60
times).

Automatic conversion script
Id: cif_fix_values 1646 2011-03-28 12:23:43Z adriana 
;
_cod_original_cell_volume 1455.21(6)
_cod_original_formula_sum 'C2 Mg O8 H7 P'
_cod_database_code 4314582

loop_
_symmetry_equiv_pos_site_id
_symmetry_equiv_pos_as_xyz
1 +x,+y,+z
2 +x+1/2,-y+1/2,-z
-1 -x,-y,-z
-2 -x+1/2,+y+1/2,+z

loop_
_atom_site_label
_atom_site_type_symbol
_atom_site_fract_x
_atom_site_fract_y
_atom_site_fract_z
_atom_site_occupancy
_atom_site_thermal_displace_type
_atom_site_U_iso_or_equiv
_atom_site_symmetry_multiplicity
Mg1 Mg 0.1210(8) 0.0270(7) 0.3702(5) 1.0 Uiso 0.0369(16) 4
P1 P -0.2065(5) 0.1638(5) 0.36208(27) 1.0 Uiso 0.0135(12) 4
O1a O 0.2773(10) -0.1696(9) 0.7940(5) 1.0 Uiso 0.0088(9) 4
O2a O 0.0044(10) -0.0547(9) 0.2729(7) 1.0 Uiso 0.0088(9) 4
O3a O 0.1989(10) 0.0791(8) 0.8125(6) 1.0 Uiso 0.0088(9) 4
O4a O -0.2633(10) 0.3107(6) 0.3762(6) 1.0 Uiso 0.0088(9) 4
O5a O -0.3347(8) 0.0637(7) 0.3825(6) 1.0 Uiso 0.0088(9) 4
O6a O -0.0631(8) 0.1342(8) 0.4093(5) 1.0 Uiso 0.0088(9) 4
Ow1a O 0.2665(11) 0.1078(9) 0.4638(6) 1.0 Uiso 0.0088(9) 4
Ow2a O 0.0516(12) -0.1495(10) 0.4284(7) 1.0 Uiso 0.0088(9) 4
C1a C -0.1600(9) 0.1352(7) 0.25707(33) 1.0 Uiso 0.0088(9) 4
C2a C 0.3835(12) -0.4878(8) 0.7604(6) 1.0 Uiso 0.0088(9) 4
Mg2 Mg 0.3773(8) -0.0090(7) 0.8687(5) 1.0 Uiso 0.0369(16) 4
P2 P 0.7042(5) -0.1473(4) 0.86136(28) 1.0 Uiso 0.0135(12) 4
O1b O 0.2126(10) 0.1755(9) 0.2926(5) 1.0 Uiso 0.0088(9) 4
O2b O 0.3107(12) -0.0619(9) 0.3150(6) 1.0 Uiso 0.0088(9) 4
O3b O 0.4939(10) 0.0573(10) 0.7759(6) 1.0 Uiso 0.0088(9) 4
O4b O 0.7771(9) -0.2842(7) 0.8781(6) 1.0 Uiso 0.0088(9) 4
O5b O 0.8178(8) -0.0305(7) 0.8834(6) 1.0 Uiso 0.0088(9) 4
O6b O 0.5594(8) -0.1214(8) 0.9093(5) 1.0 Uiso 0.0088(9) 4
Ow1b O 0.2344(11) -0.0760(9) 0.9586(7) 1.0 Uiso 0.0088(9) 4
Ow2b O 0.4366(12) 0.1721(9) 0.9422(6) 1.0 Uiso 0.0088(9) 4
C1b C 0.6628(9) -0.1410(7) 0.7563(4) 1.0 Uiso 0.0088(9) 4
C2b C 0.1010(15) 0.5031(10) 0.2605(7) 1.0 Uiso 0.0088(9) 4

loop_
_atom_type_symbol
_atom_type_number_in_cell
_atom_type_scat_dispersion_real
_atom_type_scat_dispersion_imag
_atom_type_scat_Cromer_Mann_a1
_atom_type_scat_Cromer_Mann_a2
_atom_type_scat_Cromer_Mann_a3
_atom_type_scat_Cromer_Mann_a4
_atom_type_scat_Cromer_Mann_b1
_atom_type_scat_Cromer_Mann_b2
_atom_type_scat_Cromer_Mann_b3
_atom_type_scat_Cromer_Mann_b4
_atom_type_scat_Cromer_Mann_c
_atom_type_scat_source
Mg 8.0 0.000 0.000 5.42040 2.82750 2.17350 79.2611 1.22690 0.38080 2.30730 7.19370 0.85840 International_Tables_Vol_C
P 8.0 0.000 0.000 6.43450 1.90670 4.17910 27.1570 1.78000 0.52600 1.49080 68.1645 1.11490 International_Tables_Vol_C
O 64.0 0.000 0.000 3.04850 13.2771 2.28680 5.70110 1.54630 0.32390 0.86700 32.9089 0.25080 International_Tables_Vol_C
C 16.0 0.000 0.000 2.31000 20.8439 1.02000 10.2075 1.58860 0.56870 0.86500 51.6512 0.21560 International_Tables_Vol_C
Na 0 0.000 0.000 4.76260 3.28500 3.17360 8.84220 1.26740 0.31360 1.11280 129.424 0.67600 International_Tables_Vol_C
Cl 0 0.000 0.000 11.4604 0.01040 7.19640 1.16620 6.25560 18.5194 1.64550 47.7784 -9.5574 International_Tables_Vol_C
H 56.0 0.00 0.00 0 0 0 0 0 0 0 0 0 International_Tables_Vol_C

loop_
_geom_angle_atom_site_label_1
_geom_angle_atom_site_label_2
_geom_angle_atom_site_label_3
_geom_angle
_geom_angle_site_symmetry_1
_geom_angle_site_symmetry_2
_geom_angle_site_symmetry_3
_geom_angle_publ_flag
O2a Mg1 O6a 91.7(5) 1_555 . 1_555 n
O2a Mg1 Ow1a 173.3(6) 1_555 . 1_555 n
O2a Mg1 Ow2a 85.9(5) 1_555 . 1_555 n
O2a Mg1 O1b 87.4(5) 1_555 . 1_555 n
O2a Mg1 O2b 84.9(5) 1_555 . 1_555 n
O6a Mg1 Ow1a 94.4(4) 1_555 . 1_555 n
O6a Mg1 Ow2a 92.6(5) 1_555 . 1_555 n
O6a Mg1 O1b 97.8(4) 1_555 . 1_555 n
O6a Mg1 O2b 170.7(5) 1_555 . 1_555 n
Ow1a Mg1 Ow2a 96.5(5) 1_555 . 1_555 n
Ow1a Mg1 O1b 89.1(4) 1_555 . 1_555 n
Ow1a Mg1 O2b 88.6(5) 1_555 . 1_555 n
Ow2a Mg1 O1b 167.8(6) 1_555 . 1_555 n
Ow2a Mg1 O2b 95.8(4) 1_555 . 1_555 n
O1b Mg1 O2b 73.4(4) 1_555 . 1_555 n
O4a P1 O5a 109.5(5) 1_555 . 1_555 n
O4a P1 O6a 113.3(5) 1_555 . 1_555 n
O4a P1 C1a 108.4(4) 1_555 . 1_555 n
O5a P1 O6a 110.1(5) 1_555 . 1_555 n
O5a P1 C1a 108.3(4) 1_555 . 1_555 n
O6a P1 C1a 107.1(4) 1_555 . 1_555 n
C1a O1a Mg2 117.7(5) -1_556 . 1_555 n
Mg1 O2a C2a 129.7(7) 1_555 . 2_446 n
C2a O3a Mg2 122.0(6) -2_665 . 1_555 n
Mg1 O6a P1 127.3(5) 1_555 . 1_555 n
P1 C1a O1a 113.6(5) 1_555 . -1_556 n
P1 C1a C2a 109.8(5) 1_555 . 2_446 n
O1a C1a C2a 109.4(5) -1_556 . 2_446 n
O2a C2a O3a 126.6(6) 2_546 . -2_655 n
O2a C2a C1a 117.3(6) 2_546 . 2_546 n
O3a C2a C1a 115.9(5) -2_655 . 2_546 n
O1a Mg2 O3a 74.6(4) 1_555 . 1_555 n
O1a Mg2 O3b 91.0(5) 1_555 . 1_555 n
O1a Mg2 O6b 96.9(4) 1_555 . 1_555 n
O1a Mg2 Ow1b 85.6(5) 1_555 . 1_555 n
O1a Mg2 Ow2b 169.1(5) 1_555 . 1_555 n
O3a Mg2 O3b 82.5(5) 1_555 . 1_555 n
O3a Mg2 O6b 170.5(5) 1_555 . 1_555 n
O3a Mg2 Ow1b 91.8(5) 1_555 . 1_555 n
O3a Mg2 Ow2b 95.2(4) 1_555 . 1_555 n
O3b Mg2 O6b 93.6(5) 1_555 . 1_555 n
O3b Mg2 Ow1b 173.9(6) 1_555 . 1_555 n
O3b Mg2 Ow2b 91.4(5) 1_555 . 1_555 n
O6b Mg2 Ow1b 91.8(4) 1_555 . 1_555 n
O6b Mg2 Ow2b 93.6(5) 1_555 . 1_555 n
Ow1b Mg2 Ow2b 91.0(5) 1_555 . 1_555 n
O4b P2 O5b 109.4(4) 1_555 . 1_555 n
O4b P2 O6b 112.1(5) 1_555 . 1_555 n
O4b P2 C1b 110.1(4) 1_555 . 1_555 n
O5b P2 O6b 108.4(5) 1_555 . 1_555 n
O5b P2 C1b 107.2(4) 1_555 . 1_555 n
O6b P2 C1b 109.5(4) 1_555 . 1_555 n
Mg1 O1b C1b 119.6(6) 1_555 . -1_656 n
Mg1 O2b C2b 123.2(6) 1_555 . -2_655 n
Mg2 O3b C2b 126.6(8) 1_555 . 2_556 n
Mg2 O6b P2 123.2(6) 1_555 . 1_555 n
P2 C1b O1b 113.2(5) 1_555 . -1_656 n
P2 C1b C2b 109.8(5) 1_555 . 2_556 n
O1b C1b C2b 111.4(6) -1_656 . 2_556 n
O2b C2b O3b 121.3(7) -2_665 . 2_456 n
O2b C2b C1b 112.2(8) -2_665 . 2_456 n
O3b C2b C1b 126.0(9) 2_456 . 2_456 n

loop_
_geom_bond_atom_site_label_1
_geom_bond_atom_site_label_2
_geom_bond_distance
_geom_bond_site_symmetry_1
_geom_bond_site_symmetry_2
_geom_bond_publ_flag
Mg1 P1 3.191(8) . 1_555 n
Mg1 O2a 2.055(11) . 1_555 n
Mg1 O6a 2.024(9) . 1_555 n
Mg1 Ow1a 2.144(11) . 1_555 n
Mg1 Ow2a 2.133(11) . 1_555 n
Mg1 O1b 2.171(10) . 1_555 n
Mg1 O2b 2.080(10) . 1_555 n
P1 Mg1 3.191(8) . 1_555 n
P1 O4a 1.536(4) . 1_555 n
P1 O5a 1.550(4) . 1_555 n
P1 O6a 1.529(4) . 1_555 n
P1 C1a 1.817(4) . 1_555 n
O1a C1a 1.397(5) . -1_556 n
O1a Mg2 2.150(10) . 1_555 n
O2a Mg1 2.055(11) . 1_555 n
O2a C2a 1.285(4) . 2_446 n
O3a C2a 1.289(4) . -2_555 n
O3a Mg2 2.051(10) . 1_555 n
O4a P1 1.536(4) . 1_555 n
O5a P1 1.550(4) . 1_555 n
O6a Mg1 2.024(9) . 1_555 n
O6a P1 1.529(4) . 1_555 n
Ow1a Mg1 2.144(11) . 1_555 n
Ow2a Mg1 2.133(11) . 1_555 n
C1a P1 1.817(4) . 1_555 n
C1a O1a 1.397(5) . -1_556 n
C1a C2a 1.514(4) . 2_446 n
C2a O2a 1.285(4) . 2_546 n
C2a O3a 1.289(4) . -2_545 n
C2a C1a 1.514(4) . 2_546 n
Mg2 O1a 2.150(10) . 1_555 n
Mg2 O3a 2.051(10) . 1_555 n
Mg2 P2 3.185(8) . 1_555 n
Mg2 O3b 2.008(11) . 1_555 n
Mg2 O6b 2.087(10) . 1_555 n
Mg2 Ow1b 2.102(11) . 1_555 n
Mg2 Ow2b 2.173(11) . 1_555 n
P2 Mg2 3.185(8) . 1_555 n
P2 O4b 1.535(4) . 1_555 n
P2 O5b 1.553(4) . 1_555 n
P2 O6b 1.521(4) . 1_555 n
P2 C1b 1.807(4) . 1_555 n
O1b Mg1 2.171(10) . 1_555 n
O1b C1b 1.400(5) . -1_656 n
O2b Mg1 2.080(10) . 1_555 n
O2b C2b 1.386(13) . -2_545 n
O3b Mg2 2.008(11) . 1_555 n
O3b C2b 1.255(11) . 2_556 n
O4b P2 1.535(4) . 1_555 n
O5b P2 1.553(4) . 1_555 n
O6b Mg2 2.087(10) . 1_555 n
O6b P2 1.521(4) . 1_555 n
Ow1b Mg2 2.102(11) . 1_555 n
Ow2b Mg2 2.173(11) . 1_555 n
C1b P2 1.807(4) . 1_555 n
C1b O1b 1.400(5) . -1_656 n
C1b C2b 1.505(5) . 2_556 n
C2b O2b 1.386(13) . -2_555 n
C2b O3b 1.255(11) . 2_456 n
C2b C1b 1.505(5) . 2_456 n

loop_
_pd_block_diffractogram_id
2009-06-01T17:40|Mg(HO3PCHOHCOO)2H20_H_01|A.Cabeza|X'PERT
